data_2107182
loop_
_publ_author_name
'Stalhandske, C.'

_publ_section_title
;
 Structure of cadmium selenate monohydrate
;
_journal_name_full 'Acta Crystallographica B (24,1968-38,1982)'
_journal_page_first 2055
_journal_page_last 2057
_journal_volume 37
_journal_year 1981
_chemical_formula_sum 'Cd H2 O5 Se'
_chemical_name_systematic 'Cd (Se O4) (H2 O)'
_space_group_IT_number 14
_symmetry_space_group_name_Hall '-P 2ybc'
_symmetry_space_group_name_H-M 'P 1 21/c 1'
_cell_angle_alpha 90
_cell_angle_beta 120.96
_cell_angle_gamma 90
_cell_formula_units_Z 4
_cell_length_a 7.679
_cell_length_b 7.723
_cell_length_c 8.207
_cell_volume 417.371
_citation_journal_id_ASTM ACBCAR
_cod_data_source_file Stalhandske_ACBCAR_1981_1567.cif
_cod_data_source_block H2Cd1O5Se1
_cod_original_cell_volume 417.3715
_cod_original_formula_sum 'H2 Cd1 O5 Se1'
_cod_database_code 2107182

loop_
_symmetry_equiv_pos_as_xyz
x,y,z
-x,y+1/2,-z+1/2
-x,-y,-z
x,-y-1/2,z-1/2

loop_
_atom_site_label
_atom_site_type_symbol
_atom_site_fract_x
_atom_site_fract_y
_atom_site_fract_z
_atom_site_occupancy
_atom_site_U_iso_or_equiv
O2 O-2 0.341 0.5054 0.7136 1 0.0
O3 O-2 0.4554 0.697 0.5158 1 0.0
H2 H+1 0.404 0.086 0.613 1 0.0
Se1 Se+6 0.26096 0.61488 0.51574 1 0.0
O4 O-2 0.1056 0.7707 0.499 1 0.0
O1 O-2 0.1209 0.4895 0.3326 1 0.0
H1 H+1 0.212 0.024 0.516 1 0.0
O5 O-2 0.27 0.101 0.5378 1 0.0
Cd1 Cd+2 0.21101 0.23809 0.25817 1 0.0
